data_2101288
loop_
_publ_author_name
'Carpentier, P.'
'Lefebvre, J.'
'Jakubas, R.'

_publ_section_title
;
 Structure of pentakis(methylammonium) undecachlorodibismuthate(III),
 [NH~3~(CH~3~)]~5~Bi~2~Cl~11~, at 130 K and mechanism of the phase
 transitions
;
_journal_issue 2
_journal_name_full 'Acta Crystallographica Section B'
_journal_page_first 167
_journal_page_last 174
_journal_paper_doi 10.1107/S0108768194001564
_journal_volume 51
_journal_year 1995
_chemical_formula_moiety 'C5 H30 N5,Bi2 Cl11'
_chemical_formula_sum 'C5 H30 Bi2 Cl11 N5'
_chemical_formula_weight 968.3
_space_group_crystal_system monoclinic
_space_group_IT_number 4
_space_group_name_Hall 'P 2c'
_space_group_name_H-M_alt 'P 1 1 21'
_cell_angle_alpha 90
_cell_angle_beta 90
_cell_angle_gamma 90.13
_cell_formula_units_Z 4
_cell_length_a 12.880(4)
_cell_length_b 13.916(3)
_cell_length_c 15.0590(10)
_cell_volume 2699.1(10)
_diffrn_radiation_type Mo
_diffrn_radiation_wavelength 0.7107
_exptl_absorpt_coefficient_mu 14.0878
_exptl_crystal_density_diffrn 2.383
_cod_data_source_file pa9295.cif
_cod_data_source_block pa9295a
_cod_original_cell_volume 2699.0(10)
_cod_database_code 2101288

loop_
_space_group_symop_id
_space_group_symop_operation_xyz
1 x,y,z
2 -x,-y,z+1/2

loop_
_atom_site_label
_atom_site_fract_x
_atom_site_fract_y
_atom_site_fract_z
_atom_site_U_iso_or_equiv
Bi(1) -.18160(10) .08200(10) .10620(10) .0160(10)
Bi(2) .14150(10) -.08150(10) -.12220(10) .0150(10)
Cl(1) -.0220(2) -.0006(2) -.0010(2) .023(2)
Cl(12) -.0765(2) .2539(2) .0974(2) .021(2)
Cl(13) -.2903(2) -.0780(2) .1255(2) .027(2)
Cl(14) -.3034(2) .1682(2) .2168(2) .025(2)
Cl(15) -.0647(2) .0331(2) .2442(2) .025(2)
Cl(16) -.3053(2) .1318(2) -.0351(2) .023(2)
Cl(22) .0162(2) -.2258(2) -.1454(2) .022(2)
Cl(23) .2630(2) .0882(2) -.0917(2) .019(2)
Cl(24) .2774(2) -.1460(2) -.2256(2) .036(2)
Cl(25) .0431(2) .0100(2) -.2600(2) .022(2)
Cl(26) .2177(2) -.1674(2) .0200(2) .029(2)
C(11) .0023(9) .2668(9) .3641(8) .028(13)
N(11) -.0920(8) .2694(6) .3113(6) .024(10)
C(21) -.0620(13) -.2399(11) .1159(12) .040(19)
N(21) .0190(7) -.1806(7) .1586(7) .027(10)
C(12) .2011(11) .0741(9) .1527(9) .033(14)
N(12) .1551(9) .1470(7) .0917(6) .031(11)
C(22') -.2433(10) -.1172(8) -.1241(10) .031(14)
N(22') -.1900(8) -.0353(6) -.1630(7) .024(10)
C(3) -.0167(11) .5607(9) -.0290(9) .038(13)
N(3) -.0268(7) .4673(7) .0223(7) .022(10)
Bi(3) .68170(10) .08190(10) .60610(10) .0140(10)
Bi(4) .35850(10) -.08150(10) .37780(10) .0140(10)
Cl(3) .5220(2) -.0001(2) .4989(2) .017(2)
Cl(32) .5763(2) .2538(2) .5976(2) .021(2)
Cl(33) .7886(2) -.0783(2) .6254(2) .027(2)
Cl(34) .8037(2) .1683(2) .7170(2) .018(2)
Cl(35) .5642(2) .0330(2) .7436(2) .026(2)
Cl(36) .8055(2) .1317(2) .4650(2) .024(2)
Cl(42) .4841(2) -.2258(2) .3548(2) .025(2)
Cl(43) .2369(2) .0881(2) .4079(2) .025(2)
Cl(44) .2225(2) -.1465(2) .2750(2) .022(2)
Cl(45) .4574(2) .0095(2) .2399(2) .024(2)
Cl(46) .2824(2) -.1668(2) .5197(2) .027(2)
C(31) .4935(10) .2647(8) .8655(8) .034(13)
N(31) .5946(8) .2685(7) .8115(6) .029(10)
C(41) .5611(8) -.2405(9) .6184(9) .032(13)
N(41) .4793(8) -.1777(9) .6572(9) .033(13)
C(32) .3002(10) .0734(9) .6525(9) .038(14)
N(32) .3436(7) .1470(6) .5914(6) .021(10)
C(42') .7475(2) -.1188(6) .3780(10) .028(13)
N(42') .6902(7) -.0352(7) .3361(7) .025(10)
C(6) .5179(11) .5578(10) .4713(9) .043(15)
N(6) .5222(8) .4659(7) .5232(7) .027(10)

loop_
_geom_angle_atom_site_label_1
_geom_angle_atom_site_label_2
_geom_angle_atom_site_label_3
_geom_angle
Cl(1) Bi(1) Cl(12) 88.30(10)
Cl(1) Bi(1) Cl(13) 95.90(10)
Cl(1) Bi(1) Cl(14) 171.30(10)
Cl(1) Bi(1) Cl(15) 86.00(10)
Cl(1) Bi(1) Cl(16) 94.70(10)
Cl(12) Bi(1) Cl(13) 175.60(10)
Cl(12) Bi(1) Cl(14) 85.70(10)
Cl(12) Bi(1) Cl(15) 89.00(10)
Cl(12) Bi(1) Cl(16) 91.60(10)
Cl(13) Bi(1) Cl(14) 90.00(10)
Cl(13) Bi(1) Cl(15) 89.90(10)
Cl(13) Bi(1) Cl(16) 89.50(10)
Cl(14) Bi(1) Cl(15) 87.70(10)
Cl(14) Bi(1) Cl(16) 91.70(10)
Cl(15) Bi(1) Cl(16) 179.10(10)
Cl(1) Bi(2) Cl(22) 86.30(10)
Cl(1) Bi(2) Cl(23) 88.60(10)
Cl(1) Bi(2) Cl(24) 178.80(10)
Cl(1) Bi(2) Cl(25) 87.70(10)
Cl(1) Bi(2) Cl(26) 86.50(10)
Cl(22) Bi(2) Cl(23) 174.50(10)
Cl(22) Bi(2) Cl(24) 94.20(10)
Cl(22) Bi(2) Cl(25) 88.30(10)
Cl(22) Bi(2) Cl(26) 89.40(10)
Cl(23) Bi(2) Cl(24) 90.80(10)
Cl(23) Bi(2) Cl(25) 89.40(10)
Cl(23) Bi(2) Cl(26) 92.40(10)
Cl(24) Bi(2) Cl(25) 91.20(10)
Cl(24) Bi(2) Cl(26) 94.70(10)
Cl(25) Bi(2) Cl(26) 173.90(10)
Bi(1) Cl(1) Bi(2) 176.90(10)
Cl(3) Bi(3) Cl(32) 88.00(10)
Cl(3) Bi(3) Cl(33) 95.80(10)
Cl(3) Bi(3) Cl(34) 171.20(10)
Cl(3) Bi(3) Cl(35) 85.90(10)
Cl(3) Bi(3) Cl(36) 94.70(10)

loop_
_geom_bond_atom_site_label_1
_geom_bond_atom_site_label_2
_geom_bond_distance
Bi(1) Cl(1) 2.857(3)
Bi(1) Cl(12) 2.750(3)
Bi(1) Cl(13) 2.642(3)
Bi(1) Cl(14) 2.586(3)
Bi(1) Cl(15) 2.656(3)
Bi(1) Cl(16) 2.748(3)
Bi(2) Cl(22) 2.597(3)
Bi(2) Cl(23) 2.867(3)
Bi(2) Cl(24) 2.510(3)
Bi(2) Cl(25) 2.747(3)
Bi(2) Cl(26) 2.641(3)
C(11) N(11) 1.453(15)
C(21) N(21) 1.475(19)
C(12) N(12) 1.494(16)
C(22') N(22') 1.453(15)
C(3) N(3) 1.517(16)
Bi(3) Cl(3) 2.851(3)
Bi(3) Cl(32) 2.756(3)
Bi(3) Cl(33) 2.639(3)
Bi(3) Cl(34) 2.587(3)
Bi(3) Cl(35) 2.653(3)
Bi(3) Cl(36) 2.745(3)
Bi(4) Cl(42) 2.603(3)
Bi(4) Cl(43) 2.872(3)
Bi(4) Cl(44) 2.504(3)
Bi(4) Cl(45) 2.744(3)
Bi(4) Cl(46) 2.633(3)
C(31) N(31) 1.54(4)
C(41) N(41) 1.490(16)
C(32) N(32) 1.485(16)
C(42') N(42') 1.517(15)
C(6) N(6) 1.500(17)
